data_7057293
loop_
_publ_author_name
'Mondal, Satyajit'
'Chakraborty, Moumita'
'Mondal, Antu'
'Pakhira, Bholanath'
'Blake, Alexander J.'
'Sinn, Ekkehard'
'Chattopadhyay, Shyamal Kumar'

_publ_section_title
;
 Cu(ii) complexes of a tridentate N,N,O-donor Schiff base of pyridoxal:
 synthesis, X-ray structures, DNA-binding properties and catecholase
 activity
;
_journal_issue 12
_journal_name_full 'New Journal of Chemistry'
_journal_page_first 9588
_journal_paper_doi 10.1039/C8NJ00418H
_journal_volume 42
_journal_year 2018
_chemical_formula_moiety 'C12 H18 Cu N6 O2'
_chemical_formula_sum 'C12 H18 Cu N6 O2'
_chemical_formula_weight 341.86
_space_group_crystal_system monoclinic
_space_group_IT_number 14
_space_group_name_Hall '-P 2ybc'
_space_group_name_H-M_alt 'P 1 21/c 1'
_symmetry_space_group_name_Hall '-P 2ybc'
_symmetry_space_group_name_H-M 'P 1 21/c 1'
_atom_sites_solution_hydrogens mixed
_atom_sites_solution_primary direct
_atom_sites_solution_secondary difmap
_audit_creation_date 2014-07-11
_audit_creation_method
;
Olex2 1.2
(compiled 2014.06.27 svn.r2953 for OlexSys, GUI svn.r4855)
;
_audit_update_record
;
2018-01-17 deposited with the CCDC.
2018-04-17 downloaded from the CCDC.
;
_cell_angle_alpha 90
_cell_angle_beta 94.172(11)
_cell_angle_gamma 90
_cell_formula_units_Z 4
_cell_length_a 6.7641(8)
_cell_length_b 11.5087(12)
_cell_length_c 17.8781(19)
_cell_measurement_reflns_used 2801
_cell_measurement_temperature 150(2)
_cell_measurement_theta_max 74.409
_cell_measurement_theta_min 2.518
_cell_volume 1388.1(3)
_computing_cell_refinement
;
CrysAlisPro, Agilent Technologies,
Version 1.171.37.33 (release 27-03-2014 CrysAlis171 .NET)
(compiled Mar 27 2014,17:12:48)
;
_computing_data_collection
;
CrysAlisPro, Agilent Technologies,
Version 1.171.37.33 (release 27-03-2014 CrysAlis171 .NET)
(compiled Mar 27 2014,17:12:48)
;
_computing_data_reduction
;
CrysAlisPro, Agilent Technologies,
Version 1.171.37.33 (release 27-03-2014 CrysAlis171 .NET)
(compiled Mar 27 2014,17:12:48)
;
_computing_molecular_graphics 'Olex2 (Dolomanov et al., 2009)'
_computing_publication_material 'Olex2 (Dolomanov et al., 2009)'
_computing_structure_refinement 'ShelXL (Sheldrick, 2008)'
_computing_structure_solution 'ShelXS (Sheldrick, 2008)'
_diffrn_ambient_environment N~2~
_diffrn_ambient_temperature 150(2)
_diffrn_detector 'CCD plate'
_diffrn_detector_area_resol_mean 10.3271
_diffrn_detector_type Atlas
_diffrn_measured_fraction_theta_full 0.992
_diffrn_measured_fraction_theta_max 0.951
_diffrn_measurement_details
;
#__ type_ start__ end____ width___ exp.time_
  1 omega   51.00   77.00   2.0000    2.0000
omega____ theta____ kappa____ phi______ frames
    -      104.5000  -30.0000  -60.0000 13

#__ type_ start__ end____ width___ exp.time_
  2 omega   39.00   67.00   2.0000    2.0000
omega____ theta____ kappa____ phi______ frames
    -      104.5000  -45.0000  -30.0000 14

#__ type_ start__ end____ width___ exp.time_
  3 omega   41.00   97.00   2.0000    2.0000
omega____ theta____ kappa____ phi______ frames
    -      104.5000  -45.0000  -90.0000 28

#__ type_ start__ end____ width___ exp.time_
  4 omega   51.00   77.00   2.0000    2.0000
omega____ theta____ kappa____ phi______ frames
    -      104.5000  -30.0000 -180.0000 13

#__ type_ start__ end____ width___ exp.time_
  5 omega   40.00  108.00   2.0000    2.0000
omega____ theta____ kappa____ phi______ frames
    -      104.5000  -94.0000  -60.0000 34

#__ type_ start__ end____ width___ exp.time_
  6 omega   50.00   76.00   2.0000    2.0000
omega____ theta____ kappa____ phi______ frames
    -      104.5000 -125.0000 -150.0000 13

#__ type_ start__ end____ width___ exp.time_
  7 omega   31.00   91.00   2.0000    2.0000
omega____ theta____ kappa____ phi______ frames
    -      104.5000  -30.0000   60.0000 30

#__ type_ start__ end____ width___ exp.time_
  8 omega   37.00   97.00   2.0000    2.0000
omega____ theta____ kappa____ phi______ frames
    -      104.5000  -45.0000  150.0000 30

#__ type_ start__ end____ width___ exp.time_
  9 omega  -65.00   31.00   2.0000    2.0000
omega____ theta____ kappa____ phi______ frames
    -      -38.5000   77.0000   90.0000 48

#__ type_ start__ end____ width___ exp.time_
 10 omega  -97.00  -17.00   2.0000    2.0000
omega____ theta____ kappa____ phi______ frames
    -      -38.5000  -57.0000  -60.0000 40

#__ type_ start__ end____ width___ exp.time_
 11 omega   80.00  170.00   2.0000    2.0000
omega____ theta____ kappa____ phi______ frames
    -      104.5000  125.0000 -180.0000 45
;
_diffrn_measurement_device 'four-circle diffractometer'
_diffrn_measurement_device_type 'GV1000, Atlas'
_diffrn_measurement_method '\w scans'
_diffrn_orient_matrix_UB_11 -0.0999361000
_diffrn_orient_matrix_UB_12 0.1196469000
_diffrn_orient_matrix_UB_13 -0.0111625000
_diffrn_orient_matrix_UB_21 -0.1098502000
_diffrn_orient_matrix_UB_22 -0.0433857000
_diffrn_orient_matrix_UB_23 -0.0731428000
_diffrn_orient_matrix_UB_31 -0.1734363000
_diffrn_orient_matrix_UB_32 -0.0415029000
_diffrn_orient_matrix_UB_33 0.0446146000
_diffrn_radiation_monochromator mirror
_diffrn_radiation_probe x-ray
_diffrn_radiation_type CuK\a
_diffrn_radiation_wavelength 1.54184
_diffrn_reflns_av_R_equivalents 0.024
_diffrn_reflns_av_unetI/netI 0.027
_diffrn_reflns_Laue_measured_fraction_full 0.992
_diffrn_reflns_Laue_measured_fraction_max 0.951
_diffrn_reflns_limit_h_max 5
_diffrn_reflns_limit_h_min -8
_diffrn_reflns_limit_k_max 12
_diffrn_reflns_limit_k_min -14
_diffrn_reflns_limit_l_max 22
_diffrn_reflns_limit_l_min -20
_diffrn_reflns_number 5363
_diffrn_reflns_point_group_measured_fraction_full 0.992
_diffrn_reflns_point_group_measured_fraction_max 0.951
_diffrn_reflns_theta_full 67.684
_diffrn_reflns_theta_max 74.825
_diffrn_reflns_theta_min 4.573
_diffrn_source 'rotating-anode X-ray tube'
_diffrn_source_type 'GV1000 (Cu) X-ray Source'
_exptl_absorpt_coefficient_mu 2.365
_exptl_absorpt_correction_T_max 0.871
_exptl_absorpt_correction_T_min 0.729
_exptl_absorpt_correction_type gaussian
_exptl_absorpt_process_details
;
CrysAlisPro, Agilent Technologies,
Version 1.171.37.33 (release 27-03-2014 CrysAlis171 .NET)
(compiled Mar 27 2014,17:12:48)
Numerical absorption correction based on gaussian integration over
            a multifaceted crystal model
Empirical absorption correction using spherical harmonics,
 implemented in SCALE3 ABSPACK scaling algorithm.
;
_exptl_crystal_colour 'clear black'
_exptl_crystal_colour_lustre clear
_exptl_crystal_colour_primary black
_exptl_crystal_density_diffrn 1.636
_exptl_crystal_description block
_exptl_crystal_F_000 708
_exptl_crystal_size_max 0.393
_exptl_crystal_size_mid 0.194
_exptl_crystal_size_min 0.151
_refine_diff_density_max 0.41
_refine_diff_density_min -0.38
_refine_diff_density_rms 0.06
_refine_ls_extinction_method none
_refine_ls_goodness_of_fit_ref 1.08
_refine_ls_hydrogen_treatment mixed
_refine_ls_matrix_type full
_refine_ls_number_parameters 196
_refine_ls_number_reflns 2722
_refine_ls_number_restraints 0
_refine_ls_restrained_S_all 1.08
_refine_ls_R_factor_all 0.0318
_refine_ls_R_factor_gt 0.0292
_refine_ls_shift/su_max 0.001
_refine_ls_shift/su_mean 0.000
_refine_ls_structure_factor_coef Fsqd
_refine_ls_weighting_details 'w=1/[\s^2^(Fo^2^)+(0.045P)^2^+0.659P] where P=(Fo^2^+2Fc^2^)/3'
_refine_ls_weighting_scheme calc
_refine_ls_wR_factor_gt 0.0820
_refine_ls_wR_factor_ref 0.0842
_reflns_Friedel_coverage 0.000
_reflns_number_gt 2528
_reflns_number_total 2722
_reflns_threshold_expression 'I > 2\s(I)'
_cod_data_source_file c8nj00418h2.cif
_cod_data_source_block skcabf
_cod_depositor_comments 'Adding full bibliography for 7057293--7057294.cif.'
_cod_database_code 7057293
_nottingham_internal_coll_name SKCABF
_nottingham_internal_coll_number 13787
_nottingham_internal_coll_client SKC/AJB
_nottingham_internal_coll_type custom
_nottingham_internal_coll_frame_method 'omega scans'
_nottingham_internal_coll_frame_time 2.0000
_nottingham_internal_coll_frame_width 2.0000
_nottingham_internal_coll_user pcxaeoc
_nottingham_internal_coll_date 07/07/2014
_nottingham_internal_coll_location NOTTS
_nottingham_internal_process_date 08/07/2014
_nottingham_internal_process_user pcxaeoc
_nottingham_internal_solution_date 08/07/2014
_nottingham_internal_solution_user pcxaeoc
_nottingham_internal_refinement_date 08/07/2014
_nottingham_internal_refinement_user pcxaoec
_nottingham_internal_self_archive_date 11/07/2014
_nottingham_internal_self_validation_date 11/07/2014
_nottingham_internal_self_validation_user pcxaeoc
_nottingham_internal_validation_date 16/07/2014
_nottingham_internal_validation_user AJB
_nottingham_internal_archive_date 16/07/2014
_shelxl_version_number 2014-3
_chemical_oxdiff_formula 'C25 H38 Cu2 N12 O4'
_shelx_space_group_comment
;
The symmetry employed for this shelxl refinement is uniquely defined
by the following loop, which should always be used as a source of
symmetry information in preference to the above space-group names.
They are only intended as comments.
;
_reflns_odcompleteness_completeness 99.20
_reflns_odcompleteness_iscentric 1
_reflns_odcompleteness_theta 66.97
_olex2_refinement_description
;
1. Fixed Uiso
 At 1.2 times of:
  All C(H) groups, All C(H,H) groups
 At 1.5 times of:
  All C(H,H,H) groups, All O(H) groups
2.a Secondary CH2 refined with riding coordinates:
 C6(H6A,H6B), C10(H10A,H10B), C9(H9A,H9B)
2.b Aromatic/amide H refined with riding coordinates:
 C8(H8), C5(H5)
2.c Idealised Me refined as rotating group:
 C12(H12A,H12B,H12C), C11(H11A,H11B,H11C), C7(H7A,H7B,H7C)
;
_olex2_exptl_crystal_mounting_method 'in fomblin film on a micromount'
_olex2_submission_special_instructions 'No special instructions were received'

loop_
_space_group_symop_operation_xyz
'x, y, z'
'-x, y+1/2, -z+1/2'
'-x, -y, -z'
'x, -y-1/2, z-1/2'

loop_
_atom_site_label
_atom_site_type_symbol
_atom_site_fract_x
_atom_site_fract_y
_atom_site_fract_z
_atom_site_U_iso_or_equiv
_atom_site_adp_type
_atom_site_occupancy
_atom_site_site_symmetry_order
_atom_site_calc_flag
_atom_site_refinement_flags_posn
Cu1 Cu 0.72221(4) 0.26662(2) 0.46134(2) 0.01479(11) Uani 1 1 d .
N1 N 0.6353(2) 0.37613(13) 0.38395(9) 0.0159(3) Uani 1 1 d .
O2 O 0.7394(2) 0.71491(14) 0.31471(8) 0.0247(3) Uani 1 1 d .
H2 H 0.838(4) 0.738(2) 0.3211(17) 0.037 Uiso 1 1 d R
C8 C 0.6408(2) 0.48747(16) 0.38826(10) 0.0154(3) Uani 1 1 d .
H8 H 0.5962 0.5304 0.3449 0.018 Uiso 1 1 calc R
N2 N 0.6957(2) 0.14529(14) 0.37628(9) 0.0172(3) Uani 1 1 d .
C3 C 0.7097(2) 0.55200(16) 0.45402(10) 0.0144(4) Uani 1 1 d .
N4 N 0.7617(3) 0.14187(15) 0.53548(9) 0.0225(4) Uani 1 1 d .
C5 C 0.7898(3) 0.73573(16) 0.51162(11) 0.0181(4) Uani 1 1 d .
H5 H 0.7990 0.8178 0.5078 0.022 Uiso 1 1 calc R
C6 C 0.6388(3) 0.74027(16) 0.38016(11) 0.0200(4) Uani 1 1 d .
H6A H 0.4965 0.7217 0.3699 0.024 Uiso 1 1 calc R
H6B H 0.6493 0.8247 0.3903 0.024 Uiso 1 1 calc R
C10 C 0.6941(3) 0.21296(17) 0.30564(11) 0.0202(4) Uani 1 1 d .
H10A H 0.6394 0.1648 0.2632 0.024 Uiso 1 1 calc R
H10B H 0.8312 0.2353 0.2959 0.024 Uiso 1 1 calc R
C4 C 0.7163(2) 0.67518(16) 0.44970(10) 0.0150(4) Uani 1 1 d .
N5 N 0.8199(2) 0.16053(14) 0.59839(9) 0.0196(3) Uani 1 1 d .
C12 C 0.8626(3) 0.06169(17) 0.37883(12) 0.0239(4) Uani 1 1 d .
H12A H 0.9874 0.1040 0.3756 0.036 Uiso 1 1 calc GR
H12B H 0.8439 0.0077 0.3365 0.036 Uiso 1 1 calc GR
H12C H 0.8668 0.0181 0.4260 0.036 Uiso 1 1 calc GR
C11 C 0.5077(3) 0.08055(18) 0.38007(12) 0.0252(4) Uani 1 1 d .
H11A H 0.5087 0.0391 0.4280 0.038 Uiso 1 1 calc GR
H11B H 0.4936 0.0245 0.3387 0.038 Uiso 1 1 calc GR
H11C H 0.3962 0.1351 0.3760 0.038 Uiso 1 1 calc GR
C7 C 0.8920(3) 0.51714(17) 0.65939(10) 0.0198(4) Uani 1 1 d .
H7A H 0.9439 0.5771 0.6945 0.030 Uiso 1 1 calc GR
H7B H 0.9932 0.4573 0.6543 0.030 Uiso 1 1 calc GR
H7C H 0.7738 0.4818 0.6784 0.030 Uiso 1 1 calc GR
C9 C 0.5683(3) 0.32116(16) 0.31226(10) 0.0204(4) Uani 1 1 d .
H9A H 0.5866 0.3747 0.2700 0.024 Uiso 1 1 calc R
H9B H 0.4262 0.3003 0.3118 0.024 Uiso 1 1 calc R
N3 N 0.8500(2) 0.68568(13) 0.57806(9) 0.0174(3) Uani 1 1 d .
C2 C 0.7715(2) 0.49704(16) 0.52262(10) 0.0137(3) Uani 1 1 d .
C1 C 0.8384(2) 0.57121(16) 0.58421(10) 0.0153(4) Uani 1 1 d .
N6 N 0.8750(3) 0.17408(16) 0.66091(9) 0.0267(4) Uani 1 1 d .
O1 O 0.77071(18) 0.38550(12) 0.53485(7) 0.0157(3) Uani 1 1 d .

loop_
_atom_site_aniso_label
_atom_site_aniso_U_11
_atom_site_aniso_U_22
_atom_site_aniso_U_33
_atom_site_aniso_U_23
_atom_site_aniso_U_13
_atom_site_aniso_U_12
Cu1 0.02130(17) 0.01037(16) 0.01257(16) 0.00006(9) 0.00034(11) -0.00013(9)
N1 0.0195(7) 0.0145(7) 0.0135(7) -0.0023(6) -0.0008(6) 0.0006(6)
O2 0.0279(7) 0.0281(8) 0.0179(7) 0.0041(6) 0.0005(6) -0.0007(6)
C8 0.0159(8) 0.0147(8) 0.0154(8) 0.0025(7) 0.0005(6) 0.0017(7)
N2 0.0234(8) 0.0131(7) 0.0153(7) -0.0010(6) 0.0018(6) 0.0001(6)
C3 0.0139(8) 0.0141(9) 0.0154(8) -0.0003(7) 0.0018(6) 0.0006(6)
N4 0.0358(9) 0.0146(8) 0.0170(8) 0.0012(6) 0.0003(7) -0.0013(7)
C5 0.0204(9) 0.0119(8) 0.0220(10) -0.0001(7) 0.0024(7) 0.0000(7)
C6 0.0246(10) 0.0152(9) 0.0200(10) 0.0022(7) -0.0005(8) 0.0020(7)
C10 0.0305(10) 0.0162(9) 0.0142(8) -0.0014(7) 0.0028(7) 0.0019(8)
C4 0.0153(8) 0.0127(9) 0.0172(8) 0.0014(7) 0.0025(6) 0.0015(6)
N5 0.0217(8) 0.0148(8) 0.0229(9) 0.0045(6) 0.0049(6) 0.0038(6)
C12 0.0303(10) 0.0165(9) 0.0249(10) -0.0036(8) 0.0010(8) 0.0071(8)
C11 0.0286(10) 0.0205(10) 0.0267(10) -0.0044(8) 0.0039(8) -0.0058(8)
C7 0.0248(9) 0.0191(9) 0.0152(9) -0.0013(7) -0.0005(7) 0.0001(7)
C9 0.0304(10) 0.0155(9) 0.0143(8) -0.0022(7) -0.0051(7) 0.0012(7)
N3 0.0213(7) 0.0134(8) 0.0175(8) -0.0030(6) 0.0009(6) -0.0007(6)
C2 0.0131(8) 0.0123(8) 0.0159(8) 0.0004(7) 0.0028(6) 0.0004(6)
C1 0.0153(8) 0.0150(8) 0.0158(8) 0.0005(7) 0.0018(6) -0.0003(7)
N6 0.0329(9) 0.0308(10) 0.0163(8) -0.0001(7) 0.0003(7) 0.0050(7)
O1 0.0221(6) 0.0114(6) 0.0135(6) 0.0012(5) 0.0003(5) -0.0004(5)

loop_
_atom_type_symbol
_atom_type_description
_atom_type_scat_dispersion_real
_atom_type_scat_dispersion_imag
_atom_type_scat_source
C C 0.0181 0.0091 'International Tables Vol C Tables 4.2.6.8 and 6.1.1.4'
H H 0.0000 0.0000 'International Tables Vol C Tables 4.2.6.8 and 6.1.1.4'
Cu Cu -1.9646 0.5888 'International Tables Vol C Tables 4.2.6.8 and 6.1.1.4'
N N 0.0311 0.0180 'International Tables Vol C Tables 4.2.6.8 and 6.1.1.4'
O O 0.0492 0.0322 'International Tables Vol C Tables 4.2.6.8 and 6.1.1.4'

loop_
_exptl_crystal_face_index_h
_exptl_crystal_face_index_k
_exptl_crystal_face_index_l
_exptl_crystal_face_perp_dist
_exptl_oxdiff_crystal_face_indexfrac_h
_exptl_oxdiff_crystal_face_indexfrac_k
_exptl_oxdiff_crystal_face_indexfrac_l
_exptl_oxdiff_crystal_face_x
_exptl_oxdiff_crystal_face_y
_exptl_oxdiff_crystal_face_z
0 0 11 0.0708 0.2812 -0.4042 11.4797 -0.2046 -0.8530 0.4802
0 0 -11 0.1108 -0.2812 0.4042 -11.4797 0.2046 0.8530 -0.4802
4 2 -2 0.1464 4.1404 2.4230 -1.6317 -0.1056 -0.4406 -0.8914
-4 -2 2 0.1954 -4.1404 -2.4230 1.6317 0.1056 0.4406 0.8914
0 -7 1 0.0820 0.1173 -7.4226 1.2308 -0.9135 0.2191 0.3426
4 -1 -7 0.1261 3.7771 -0.5516 -6.5572 -0.3703 0.0886 -0.9247
-4 -2 6 0.1810 -3.9940 -1.9338 6.0597 0.1001 0.0794 1.0433
0 6 6 0.0413 0.0195 6.0321 5.9005 0.6539 -0.6954 0.0095
0 -6 8 0.0764 -0.0054 -5.9418 8.1080 -0.8009 -0.3347 0.6093
-4 1 3 0.1978 -3.9903 1.0435 3.0063 0.4901 0.1732 0.7829
0 -1 11 0.0659 0.0088 -0.9280 11.0239 -0.2350 -0.7670 0.5288
0 -6 -6 0.1103 -0.0195 -6.0321 -5.9005 -0.6539 0.6954 -0.0095
-1 -7 -5 0.1232 -1.0196 -7.0183 -4.8773 -0.6834 0.7732 0.2505
0 7 -5 0.0653 0.0106 6.9601 -5.1234 0.8889 0.0716 -0.5193
-4 0 5 0.1724 -3.9905 0.0575 5.0247 0.3496 0.0683 0.9139

loop_
_geom_angle_atom_site_label_1
_geom_angle_atom_site_label_2
_geom_angle_atom_site_label_3
_geom_angle
N1 Cu1 N2 84.72(7)
N1 Cu1 N4 169.23(7)
N4 Cu1 N2 90.17(7)
O1 Cu1 N1 93.07(6)
O1 Cu1 N2 173.78(6)
O1 Cu1 N4 92.94(7)
C8 N1 Cu1 127.03(13)
C8 N1 C9 119.15(16)
C9 N1 Cu1 113.71(12)
C6 O2 H2 107(2)
N1 C8 H8 117.6
N1 C8 C3 124.76(17)
C3 C8 H8 117.6
C10 N2 Cu1 105.50(11)
C12 N2 Cu1 113.06(12)
C12 N2 C10 108.99(15)
C11 N2 Cu1 109.63(12)
C11 N2 C10 110.52(15)
C11 N2 C12 109.10(15)
C4 C3 C8 118.69(16)
C2 C3 C8 122.33(17)
C2 C3 C4 118.98(17)
N5 N4 Cu1 121.96(14)
C4 C5 H5 118.0
N3 C5 H5 118.0
N3 C5 C4 124.05(17)
O2 C6 H6A 108.6
O2 C6 H6B 108.6
O2 C6 C4 114.57(15)
H6A C6 H6B 107.6
C4 C6 H6A 108.6
C4 C6 H6B 108.6
N2 C10 H10A 109.8
N2 C10 H10B 109.8
N2 C10 C9 109.50(15)
H10A C10 H10B 108.2
C9 C10 H10A 109.8
C9 C10 H10B 109.8
C3 C4 C6 121.91(16)
C5 C4 C3 118.33(17)
C5 C4 C6 119.73(17)
N6 N5 N4 177.1(2)
N2 C12 H12A 109.5
N2 C12 H12B 109.5
N2 C12 H12C 109.5
H12A C12 H12B 109.5
H12A C12 H12C 109.5
H12B C12 H12C 109.5
N2 C11 H11A 109.5
N2 C11 H11B 109.5
N2 C11 H11C 109.5
H11A C11 H11B 109.5
H11A C11 H11C 109.5
H11B C11 H11C 109.5
H7A C7 H7B 109.5
H7A C7 H7C 109.5
H7B C7 H7C 109.5
C1 C7 H7A 109.5
C1 C7 H7B 109.5
C1 C7 H7C 109.5
N1 C9 C10 106.36(15)
N1 C9 H9A 110.5
N1 C9 H9B 110.5
C10 C9 H9A 110.5
C10 C9 H9B 110.5
H9A C9 H9B 108.6
C1 N3 C5 118.63(16)
C3 C2 C1 117.01(16)
O1 C2 C3 125.54(16)
O1 C2 C1 117.45(16)
N3 C1 C7 118.33(16)
N3 C1 C2 122.91(16)
C2 C1 C7 118.74(16)
C2 O1 Cu1 126.41(11)

loop_
_geom_bond_atom_site_label_1
_geom_bond_atom_site_label_2
_geom_bond_distance
Cu1 N1 1.9313(16)
Cu1 N2 2.0627(16)
Cu1 N4 1.9591(17)
Cu1 O1 1.9088(13)
N1 C8 1.284(2)
N1 C9 1.471(2)
O2 H2 0.72(3)
O2 C6 1.426(2)
C8 H8 0.9500
C8 C3 1.439(2)
N2 C10 1.483(2)
N2 C12 1.481(2)
N2 C11 1.480(2)
C3 C4 1.421(3)
C3 C2 1.416(2)
N4 N5 1.184(2)
C5 H5 0.9500
C5 C4 1.370(3)
C5 N3 1.356(3)
C6 H6A 0.9900
C6 H6B 0.9900
C6 C4 1.512(3)
C10 H10A 0.9900
C10 H10B 0.9900
C10 C9 1.518(3)
N5 N6 1.163(2)
C12 H12A 0.9800
C12 H12B 0.9800
C12 H12C 0.9800
C11 H11A 0.9800
C11 H11B 0.9800
C11 H11C 0.9800
C7 H7A 0.9800
C7 H7B 0.9800
C7 H7C 0.9800
C7 C1 1.501(2)
C9 H9A 0.9900
C9 H9B 0.9900
N3 C1 1.325(2)
C2 C1 1.440(2)
C2 O1 1.302(2)

loop_
_geom_torsion_atom_site_label_1
_geom_torsion_atom_site_label_2
_geom_torsion_atom_site_label_3
_geom_torsion_atom_site_label_4
_geom_torsion
Cu1 N1 C8 C3 -1.8(3)
Cu1 N1 C9 C10 -33.10(18)
Cu1 N2 C10 C9 -41.27(17)
N1 C8 C3 C4 177.06(17)
N1 C8 C3 C2 -2.7(3)
O2 C6 C4 C3 -62.1(2)
O2 C6 C4 C5 119.95(19)
C8 N1 C9 C10 143.33(17)
C8 C3 C4 C5 -177.33(16)
C8 C3 C4 C6 4.7(2)
C8 C3 C2 C1 179.63(15)
C8 C3 C2 O1 -1.2(3)
N2 C10 C9 N1 49.1(2)
C3 C2 C1 C7 175.84(15)
C3 C2 C1 N3 -2.4(2)
C3 C2 O1 Cu1 9.3(2)
C5 N3 C1 C7 -175.81(15)
C5 N3 C1 C2 2.4(3)
C4 C3 C2 C1 -0.1(2)
C4 C3 C2 O1 178.99(15)
C4 C5 N3 C1 0.1(3)
C12 N2 C10 C9 -162.96(16)
C11 N2 C10 C9 77.16(19)
C9 N1 C8 C3 -177.74(16)
N3 C5 C4 C3 -2.6(3)
N3 C5 C4 C6 175.39(17)
C2 C3 C4 C5 2.5(2)
C2 C3 C4 C6 -175.47(15)
C1 C2 O1 Cu1 -171.58(11)
O1 C2 C1 C7 -3.4(2)
O1 C2 C1 N3 178.40(16)
